data_1551318
loop_
_publ_author_name
'Jun Harada'
'Takafumi Shimojo'
'Hideaki Oyamaguchi'
'Hiroyuki Hasegawa'
'Yukihiro Takahashi'
'Koichiro Satomi'
'Yasutaka Suzuki'
'Jun Kawamata'
'Tamotsu Inabe'

_publ_section_title
;
 Directionally tunable and mechanically deformable ferroelectric crystals
 from rotating polar globular ionic molecules
;
_journal_name_full 'Nature Chemistry'
_journal_page_first 946
_journal_page_last 952
_journal_paper_doi 10.1038/nchem.2567
_journal_volume 8
_journal_year 2016
_chemical_formula_moiety '2(O2 Re0.5), 4(C2)'
_chemical_formula_sum 'C7 H14 N O4 Re'
_chemical_formula_weight 362.39
_chemical_name_systematic 'quinuclidinium perrhenate'
_space_group_crystal_system cubic
_space_group_IT_number 221
_space_group_name_Hall '-P 4 2 3'
_space_group_name_H-M_alt 'P m -3 m'
_atom_sites_solution_hydrogens .
_atom_sites_solution_primary direct
_cell_angle_alpha 90
_cell_angle_beta 90
_cell_angle_gamma 90
_cell_formula_units_Z 1
_cell_length_a 6.3881(11)
_cell_length_b 6.3881(11)
_cell_length_c 6.3881(11)
_cell_measurement_reflns_used 2436
_cell_measurement_temperature 380
_cell_measurement_theta_max 24.129
_cell_measurement_theta_min 3.189
_cell_volume 260.68(8)
_computing_cell_refinement 'SAINT v8.34A (Bruker, 2013)'
_computing_data_collection 'Bruker APEX2 2014.1-1 (Bruker, 2014)'
_computing_data_reduction 'SAINT v8.34A (Bruker, 2013)'
_computing_molecular_graphics 'Olex2 (Dolomanov et al., 2009)'
_computing_publication_material 'Olex2 (Dolomanov et al., 2009)'
_computing_structure_refinement 'ShelXL (Sheldrick, 2008)'
_computing_structure_solution 'ShelXS (Sheldrick, 2008)'
_diffrn_ambient_temperature 380
_diffrn_detector_area_resol_mean 8.3333
_diffrn_measured_fraction_theta_full 0.986
_diffrn_measured_fraction_theta_max 0.978
_diffrn_measurement_device_type 'Bruker APEX-II CCD'
_diffrn_measurement_method '\f and \w scans'
_diffrn_radiation_type MoK\a
_diffrn_radiation_wavelength 0.71073
_diffrn_reflns_av_R_equivalents 0.0411
_diffrn_reflns_av_unetI/netI 0.0138
_diffrn_reflns_Laue_measured_fraction_full 0.986
_diffrn_reflns_Laue_measured_fraction_max 0.978
_diffrn_reflns_limit_h_max 8
_diffrn_reflns_limit_h_min -8
_diffrn_reflns_limit_k_max 8
_diffrn_reflns_limit_k_min -8
_diffrn_reflns_limit_l_max 8
_diffrn_reflns_limit_l_min -8
_diffrn_reflns_number 3748
_diffrn_reflns_point_group_measured_fraction_full 0.986
_diffrn_reflns_point_group_measured_fraction_max 0.978
_diffrn_reflns_theta_full 25.242
_diffrn_reflns_theta_max 27.522
_diffrn_reflns_theta_min 3.189
_diffrn_source 'rotating-anode X-ray tube'
_diffrn_standards_number 0
_exptl_absorpt_coefficient_mu 11.638
_exptl_absorpt_correction_T_max 0.1082
_exptl_absorpt_correction_T_min 0.0450
_exptl_absorpt_correction_type multi-scan
_exptl_absorpt_process_details
'SADABS-2014/4 (Bruker,2014/4) was used for absorption correction. wR2(int) was 0.1189 before and 0.0558 after correction. The Ratio of minimum to maximum transmission is 0.4159. The \l/2 correction factor is Not present.'
_exptl_crystal_colour colourless
_exptl_crystal_colour_primary colourless
_exptl_crystal_density_diffrn 2.308
_exptl_crystal_description block
_exptl_crystal_F_000 170
_exptl_crystal_preparation 'plastic crystal'
_exptl_crystal_size_max 0.3
_exptl_crystal_size_mid 0.28
_exptl_crystal_size_min 0.2
_refine_diff_density_max 0.475
_refine_diff_density_min -0.714
_refine_diff_density_rms 0.100
_refine_ls_extinction_coef .
_refine_ls_extinction_method none
_refine_ls_goodness_of_fit_ref 1.179
_refine_ls_hydrogen_treatment undef
_refine_ls_matrix_type full
_refine_ls_number_parameters 10
_refine_ls_number_reflns 88
_refine_ls_number_restraints 2
_refine_ls_restrained_S_all 1.165
_refine_ls_R_factor_all 0.0381
_refine_ls_R_factor_gt 0.0375
_refine_ls_shift/su_max 0.000
_refine_ls_shift/su_mean 0.000
_refine_ls_structure_factor_coef Fsqd
_refine_ls_weighting_details 'w=1/[\s^2^(Fo^2^)+(0.0615P)^2^+0.0707P] where P=(Fo^2^+2Fc^2^)/3'
_refine_ls_weighting_scheme calc
_refine_ls_wR_factor_gt 0.0994
_refine_ls_wR_factor_ref 0.1000
_reflns_Friedel_coverage 0.000
_reflns_Friedel_fraction_full .
_reflns_Friedel_fraction_max .
_reflns_number_gt 87
_reflns_number_total 88
_reflns_threshold_expression 'I > 2\s(I)'
_cod_data_source_file nchem.2567-s4.cif
_cod_data_source_block quinuclidiniumreo4_380k
_cod_original_cell_volume 260.68(13)
_cod_database_code 1551318
_shelx_space_group_comment
;
The symmetry employed for this shelxl refinement is uniquely defined
by the following loop, which should always be used as a source of
symmetry information in preference to the above space-group names.
They are only intended as comments.
;
_shelx_estimated_absorpt_t_max 0.204
_shelx_estimated_absorpt_t_min 0.128
_olex2_refinement_description
;
1. Restrained distances
 Re1-O1
 1.7 with sigma of 0.02
 Re1-O2
 1.7 with sigma of 0.02
2. Others
 Fixed Sof: O1(0.0625) O2(0.02083) C1(0.14583) C2(0.02083)
;
_olex2_submission_special_instructions 'No special instructions were received'

loop_
_space_group_symop_operation_xyz
'x, y, z'
'-x, -y, z'
'-x, y, -z'
'x, -y, -z'
'z, x, y'
'z, -x, -y'
'-z, -x, y'
'-z, x, -y'
'y, z, x'
'-y, z, -x'
'y, -z, -x'
'-y, -z, x'
'y, x, -z'
'-y, -x, -z'
'y, -x, z'
'-y, x, z'
'x, z, -y'
'-x, z, y'
'-x, -z, -y'
'x, -z, y'
'z, y, -x'
'z, -y, x'
'-z, y, x'
'-z, -y, -x'
'-x, -y, -z'
'x, y, -z'
'x, -y, z'
'-x, y, z'
'-z, -x, -y'
'-z, x, y'
'z, x, -y'
'z, -x, y'
'-y, -z, -x'
'y, -z, x'
'-y, z, x'
'y, z, -x'
'-y, -x, z'
'y, x, z'
'-y, x, -z'
'y, -x, -z'
'-x, -z, y'
'x, -z, -y'
'x, z, y'
'-x, z, -y'
'-z, -y, x'
'-z, y, -x'
'z, -y, -x'
'z, y, x'

loop_
_atom_site_label
_atom_site_type_symbol
_atom_site_fract_x
_atom_site_fract_y
_atom_site_fract_z
_atom_site_U_iso_or_equiv
_atom_site_adp_type
_atom_site_occupancy
_atom_site_site_symmetry_order
_atom_site_calc_flag
_atom_site_refinement_flags_posn
_atom_site_refinement_flags_adp
_atom_site_refinement_flags_occupancy
_atom_site_disorder_assembly
_atom_site_disorder_group
Re1 Re 0.0000 0.0000 0.0000 0.1285(9) Uani 1 48 d DS T P . .
O1 O 0.265(3) 0.0000 0.0000 0.30(4) Uiso 0.5 8 d DS T P . .
O2 O 0.1534(19) 0.1534(19) 0.1534(19) 0.30(13) Uiso 0.125 6 d DS T P . .
C1 C 0.334(5) 0.5000 0.334(5) 0.201(13) Uiso 0.5833 4 d S T P . .
C2 C 0.5000 0.5000 0.24(4) 0.20(7) Uiso 0.1666 8 d S T P . .

loop_
_atom_site_aniso_label
_atom_site_aniso_U_11
_atom_site_aniso_U_22
_atom_site_aniso_U_33
_atom_site_aniso_U_23
_atom_site_aniso_U_13
_atom_site_aniso_U_12
Re1 0.1285(9) 0.1285(9) 0.1285(9) 0.000 0.000 0.000

loop_
_atom_type_symbol
_atom_type_description
_atom_type_scat_dispersion_real
_atom_type_scat_dispersion_imag
_atom_type_scat_source
C C 0.0033 0.0016 'International Tables Vol C Tables 4.2.6.8 and 6.1.1.4'
H H 0.0000 0.0000 'International Tables Vol C Tables 4.2.6.8 and 6.1.1.4'
N N 0.0061 0.0033 'International Tables Vol C Tables 4.2.6.8 and 6.1.1.4'
O O 0.0106 0.0060 'International Tables Vol C Tables 4.2.6.8 and 6.1.1.4'
Re Re -1.0185 7.2310 'International Tables Vol C Tables 4.2.6.8 and 6.1.1.4'

loop_
_geom_angle_atom_site_label_1
_geom_angle_atom_site_label_2
_geom_angle_atom_site_label_3
_geom_angle
_geom_angle_site_symmetry_1
_geom_angle_site_symmetry_3
O1 Re1 O1 90.000(1) . 33
O1 Re1 O1 90.000(1) 25 5
O1 Re1 O1 90.000(1) 25 29
O1 Re1 O1 90.0 9 5
O1 Re1 O1 90.0 33 29
O1 Re1 O1 90.0 9 29
O1 Re1 O1 180.0 . 25
O1 Re1 O1 90.000(1) . 9
O1 Re1 O1 90.0 33 25
O1 Re1 O1 90.000(1) . 29
O1 Re1 O1 90.0 9 25
O1 Re1 O1 180.0 33 9
O1 Re1 O1 90.000(1) . 5
O1 Re1 O1 90.0 33 5
O1 Re1 O1 180.0 5 29
O1 Re1 O2 54.7 29 2
O1 Re1 O2 125.3 9 26
O1 Re1 O2 125.3 33 2
O1 Re1 O2 54.7 33 25
O1 Re1 O2 125.3 29 26
O1 Re1 O2 125.3 9 25
O1 Re1 O2 125.3 . 3
O1 Re1 O2 54.736(1) 25 25
O1 Re1 O2 125.3 25 26
O1 Re1 O2 125.3 5 25
O1 Re1 O2 125.3 9 4
O1 Re1 O2 54.7 29 25
O1 Re1 O2 125.264(1) 5 4
O1 Re1 O2 54.7 . 26
O1 Re1 O2 54.736(1) 33 26
O1 Re1 O2 125.264(1) . 25
O1 Re1 O2 54.7 25 2
O1 Re1 O2 54.736(1) 25 28
O1 Re1 O2 125.3 9 3
O1 Re1 O2 125.264(1) 29 28
O1 Re1 O2 125.3 . 2
O1 Re1 O2 54.7 33 4
O1 Re1 O2 125.264(1) . 28
O1 Re1 O2 125.264(1) 25 4
O1 Re1 O2 54.7 5 26
O1 Re1 O2 54.736(1) 29 4
O1 Re1 O2 54.7 9 28
O1 Re1 O2 54.7 33 3
O1 Re1 O2 54.736(1) 9 2
O1 Re1 O2 54.7 25 3
O1 Re1 O2 54.736(1) 5 28
O1 Re1 O2 125.3 29 3
O1 Re1 O2 54.7 5 3
O1 Re1 O2 125.3 5 2
O1 Re1 O2 54.736(1) . 4
O1 Re1 O2 125.3 33 28
O2 Re1 O2 109.471(2) 25 28
O2 Re1 O2 70.529(1) 25 2
O2 Re1 O2 109.471(1) 4 3
O2 Re1 O2 70.529(1) 28 3
O2 Re1 O2 180.0(14) 26 2
O2 Re1 O2 109.5 2 4
O2 Re1 O2 70.529(1) 25 3
O2 Re1 O2 70.529(1) 26 3
O2 Re1 O2 109.471(1) 2 3
O2 Re1 O2 180.0(7) 28 4
O2 Re1 O2 109.5 26 28
O2 Re1 O2 109.471(1) 25 26
O2 Re1 O2 70.529(2) 25 4
O2 Re1 O2 70.5 2 28
O2 Re1 O2 70.5 26 4
O2 O1 Re1 62.8(10) 27 .
O2 O1 Re1 62.8(10) . .
O2 O1 Re1 62.8(10) 4 .
O2 O1 Re1 62.8(10) 26 .
O2 O1 O2 77.9(8) 26 .
O2 O1 O2 125.5(19) 4 .
O2 O1 O2 77.9(8) 27 .
O2 O1 O2 125.5(19) 27 26
O2 O1 O2 77.9(8) 4 26
O2 O1 O2 77.9(8) 4 27
O1 O2 Re1 62.5(10) 5 .
O1 O2 Re1 62.5(10) 9 .
O1 O2 Re1 62.5(10) . .
O1 O2 O1 100.4(12) . 9
O1 O2 O1 100.4(12) 9 5
O1 O2 O1 100.4(12) . 5
C1 C1 C1 119.998(14) 6_566 9
C1 C1 C1 90.0 6_566 5
C1 C1 C1 89.999(18) 34_565 9
C1 C1 C1 60.0 34_565 6_566
C1 C1 C1 119.998(10) 34_565 5
C1 C1 C1 59.999(3) 5 9
C2 C1 C1 52(5) . 34_565
C2 C1 C1 52(5) . 9
C2 C1 C1 111(7) . 5
C2 C1 C1 52(5) 5 5
C2 C1 C1 111(7) . 6_566
C2 C1 C1 111(7) 5 9
C2 C1 C1 52(5) 5 6_566
C2 C1 C1 111(7) 5 34_565
C2 C1 C2 151(10) . 5
C1 C2 C1 119(10) 2_665 .
C1 C2 C1 75(10) 2_665 9
C1 C2 C1 75(10) 34_565 .
C1 C2 C1 119(10) 34_565 9
C1 C2 C1 75(10) 9 .
C1 C2 C1 75(10) 34_565 2_665

loop_
_geom_bond_atom_site_label_1
_geom_bond_atom_site_label_2
_geom_bond_distance
_geom_bond_site_symmetry_2
Re1 O1 1.69(2) .
Re1 O1 1.69(2) 9
Re1 O1 1.69(2) 33
Re1 O1 1.69(2) 5
Re1 O1 1.69(2) 25
Re1 O1 1.69(2) 29
Re1 O2 1.70(2) 25
Re1 O2 1.70(2) 26
Re1 O2 1.70(2) 28
Re1 O2 1.70(2) 4
Re1 O2 1.70(2) 2
Re1 O2 1.70(2) 3
O1 O2 1.558(14) 4
O1 O2 1.558(14) 27
O1 O2 1.558(14) 26
O1 O2 1.558(14) .
O2 O1 1.558(14) 9
O2 O1 1.558(14) 5
C1 C1 1.50(5) 34_565
C1 C1 1.50(5) 5
C1 C1 1.50(5) 9
C1 C1 1.50(5) 6_566
C1 C2 1.23(14) 5
C1 C2 1.23(14) .
C2 C1 1.23(14) 34_565
C2 C1 1.23(14) 2_665
C2 C1 1.23(14) 9

loop_
_geom_torsion_atom_site_label_1
_geom_torsion_atom_site_label_2
_geom_torsion_atom_site_label_3
_geom_torsion_atom_site_label_4
_geom_torsion
_geom_torsion_site_symmetry_1
_geom_torsion_site_symmetry_2
_geom_torsion_site_symmetry_3
_geom_torsion_site_symmetry_4
Re1 O1 O2 O1 -51.3(9) . . . 5
Re1 O1 O2 O1 51.3(9) . . . 9
O1 Re1 O1 O2 45.0 5 . . .
O1 Re1 O1 O2 -45.000(1) 9 . . .
O1 Re1 O1 O2 135.0 29 . . 26
O1 Re1 O1 O2 -135.0 5 . . 4
O1 Re1 O1 O2 -135.000(1) 33 . . 27
O1 Re1 O1 O2 135.000(1) 9 . . 4
O1 Re1 O1 O2 -135.0 29 . . .
O1 Re1 O1 O2 -45.000(0) 5 . . 26
O1 Re1 O1 O2 45.000(1) 9 . . 27
O1 Re1 O1 O2 135.000(1) 33 . . .
O1 Re1 O1 O2 135.0 5 . . 27
O1 Re1 O1 O2 -45.000(1) 33 . . 4
O1 Re1 O1 O2 45.000(1) 33 . . 26
O1 Re1 O1 O2 45.0 29 . . 4
O1 Re1 O1 O2 -135.000(1) 9 . . 26
O1 Re1 O1 O2 -45.000(0) 29 . . 27
O1 Re1 O2 O1 -60.000(0) 25 . . 5
O1 Re1 O2 O1 -120.000(0) 5 . . .
O1 Re1 O2 O1 -120.0 . . . 9
O1 Re1 O2 O1 60.0 25 . . 9
O1 Re1 O2 O1 60.0 29 . . .
O1 Re1 O2 O1 60.000(1) 33 . . 5
O1 Re1 O2 O1 180.0 25 . . .
O1 Re1 O2 O1 -60.000(0) 33 . . .
O1 Re1 O2 O1 120.000(1) . . . 5
O1 Re1 O2 O1 -60.000(1) 29 . . 9
O1 Re1 O2 O1 -120.000(1) 9 . . 5
O1 Re1 O2 O1 120.0 9 . . .
O1 Re1 O2 O1 180.000(1) 29 . . 5
O1 Re1 O2 O1 180.0 33 . . 9
O1 Re1 O2 O1 120.000(0) 5 . . 9
O2 Re1 O1 O2 90.000(0) 26 . . .
O2 Re1 O1 O2 -90.000(0) 26 . . 4
O2 Re1 O1 O2 -90.000(0) 3 . . 4
O2 Re1 O1 O2 180.000(0) 26 . . 27
O2 Re1 O1 O2 -90.000(0) 2 . . .
O2 Re1 O1 O2 -90.000(0) 28 . . 26
O2 Re1 O1 O2 0.000(0) 25 . . 4
O2 Re1 O1 O2 0.000(0) 28 . . .
O2 Re1 O1 O2 90.000(0) 2 . . 4
O2 Re1 O1 O2 90.000(0) 25 . . 26
O2 Re1 O1 O2 180.000(0) 3 . . 27
O2 Re1 O1 O2 180.000(0) 4 . . .
O2 Re1 O1 O2 -90.000(0) 25 . . 27
O2 Re1 O1 O2 0.000(0) 3 . . 26
O2 Re1 O1 O2 0.000(0) 2 . . 27
O2 Re1 O1 O2 90.000(0) 3 . . .
O2 Re1 O1 O2 180.000(0) 25 . . .
O2 Re1 O1 O2 90.000(0) 28 . . 27
O2 Re1 O1 O2 90.000(0) 4 . . 26
O2 Re1 O1 O2 -90.000(0) 4 . . 27
O2 Re1 O1 O2 180.000(0) 2 . . 26
O2 Re1 O1 O2 180.000(0) 28 . . 4
O2 Re1 O2 O1 180.000(0) 26 . . 9
O2 Re1 O2 O1 60.000(1) 26 . . 5
O2 Re1 O2 O1 -60.0 26 . . .
O2 Re1 O2 O1 180.000(0) 28 . . .
O2 Re1 O2 O1 -60.000(1) 28 . . 5
O2 Re1 O2 O1 120.000(1) 4 . . 5
O2 Re1 O2 O1 120.0 3 . . 9
O2 Re1 O2 O1 0.000(0) 2 . . 9
O2 Re1 O2 O1 -120.0 3 . . .
O2 Re1 O2 O1 -120.000(1) 2 . . 5
O2 Re1 O2 O1 0.000(0) 4 . . .
O2 Re1 O2 O1 60.000(0) 28 . . 9
O2 Re1 O2 O1 -120.000(1) 4 . . 9
O2 Re1 O2 O1 120.0 2 . . .
O2 Re1 O2 O1 0.000(1) 3 . . 5
O2 O1 O2 Re1 0.000(0) 4 . . .
O2 O1 O2 Re1 65.4(7) 26 . . .
O2 O1 O2 Re1 -65.4(7) 27 . . .
O2 O1 O2 O1 -14.1(16) 27 . . 9
O2 O1 O2 O1 51.3(9) 4 . . 9
O2 O1 O2 O1 14.1(16) 26 . . 5
O2 O1 O2 O1 116.8(2) 26 . . 9
O2 O1 O2 O1 -51.3(9) 4 . . 5
O2 O1 O2 O1 -116.8(2) 27 . . 5
C1 C1 C2 C1 14(11) 5 . . 9
C1 C1 C2 C1 -14(11) 6_566 . . 34_565
C1 C1 C2 C1 63(8) 34_565 . . 2_665
C1 C1 C2 C1 112(5) 6_566 . . 9
C1 C1 C2 C1 -126(16) 9 . . 34_565
C1 C1 C2 C1 -63(8) 9 . . 2_665
C1 C1 C2 C1 49(3) 6_566 . . 2_665
C1 C1 C2 C1 -112(5) 5 . . 34_565
C1 C1 C2 C1 -49(3) 5 . . 2_665
C1 C1 C2 C1 126(16) 34_565 . . 9
C2 C1 C2 C1 -63(8) 5 . . 34_565
C2 C1 C2 C1 0.00(3) 5 . . 2_665
C2 C1 C2 C1 63(8) 5 . . 9
